data_1532046
loop_
_publ_author_name
'Renaudin, G.'
'Bertheville, B.'
'Yvon, K.'

_publ_section_title
;
 Synthesis and structure of an orthorhombic low-pressure polymorph of
 cesium magnesium hydride, Cs Mg H3
;
_journal_coden_ASTM JALCEU
_journal_name_full 'Journal of Alloys and Compounds'
_journal_page_first 175
_journal_page_last 179
_journal_paper_doi 10.1016/S0925-8388(02)01314-2
_journal_volume 353
_journal_year 2003
_chemical_formula_sum 'Cs D3 Mg'
_chemical_name_systematic 'Cs Mg D3'
_space_group_IT_number 59
_symmetry_space_group_name_Hall '-P 2ab 2a'
_symmetry_space_group_name_H-M 'P m m n :2'
_cell_angle_alpha 90
_cell_angle_beta 90
_cell_angle_gamma 90
_cell_formula_units_Z 6
_cell_length_a 9.9734
_cell_length_b 6.1222
_cell_length_c 8.5562
_cell_volume 522.434
_cod_data_source_file Renaudin_JALCEU_2003_1369.cif
_cod_data_source_block D3Cs1Mg1
_cod_original_cell_volume 522.4343
_cod_original_formula_sum 'D3 Cs1 Mg1'
_cod_database_code 1532046

loop_
_symmetry_equiv_pos_as_xyz
x,y,z
-x+1/2,-y+1/2,z
x+1/2,-y,-z
-x,y+1/2,-z
-x,-y,-z
x-1/2,y-1/2,-z
-x-1/2,y,z
x,-y-1/2,z

loop_
_atom_site_label
_atom_site_type_symbol
_atom_site_fract_x
_atom_site_fract_y
_atom_site_fract_z
_atom_site_occupancy
_atom_site_U_iso_or_equiv
Mg1 Mg+2 0.25 0.75 0.642 1 0.0
Cs2 Cs+1 0.476 0.25 0.665 1 0.0
D3 D-1 0.25 0.99 0.494 1 0.0
D1 D-1 0.25 0.75 0.098 1 0.0
D2 D-1 0 0 0 1 0.0
Cs1 Cs+1 0.25 0.25 0.182 1 0.0
Mg2 Mg+2 0.608 0.25 0.067 1 0.0
D5 D-1 0.55 0.25 0.3 1 0.0
D4 D-1 0.25 0.953 0.835 1 0.0
